data_7050656
loop_
_publ_author_name
'Fan, Jian'
'Shu, Mou-Hai'
'Okamura, Taka-aki'
'Li, Yi-Zhi'
'Sun, Wei-Yin'
'Tang, Wen-Xia'
'Ueyama, Norikazu'

_publ_section_title
;
 Solvent effect on the structure and topology of metal-organic
 frameworks with the rigid tripodal star ligand
 1,3,5-tris(1-imidazolyl)benzene and lead(ii) nitrateElectronic
 supplementary information (ESI) available: crystal packing diagram of
 1. See http://www.rsc.org/suppdata/nj/b3/b306876p/
;
_journal_issue 9
_journal_name_full 'New Journal of Chemistry'
_journal_page_first 1307
_journal_paper_doi 10.1039/b306876p
_journal_volume 27
_journal_year 2003
_chemical_formula_moiety 'C15 H12 N8 O6 Pb '
_chemical_formula_sum 'C15 H12 N8 O6 Pb'
_chemical_formula_weight 607.52
_chemical_name_common (Pb(tib))(NO3)2
_chemical_name_systematic
;
[Pb(tib)](NO3)2
;
_space_group_IT_number 2
_symmetry_cell_setting triclinic
_symmetry_Int_Tables_number 2
_symmetry_space_group_name_Hall '-P 1'
_symmetry_space_group_name_H-M 'P -1'
_atom_sites_solution_hydrogens geom
_atom_sites_solution_primary direct
_atom_sites_solution_secondary difmap
_audit_creation_method SHELXL-97
_cell_angle_alpha 84.345(4)
_cell_angle_beta 84.226(5)
_cell_angle_gamma 75.040(4)
_cell_formula_units_Z 2
_cell_length_a 8.6278(6)
_cell_length_b 9.5870(7)
_cell_length_c 11.5759(8)
_cell_measurement_reflns_used 2555
_cell_measurement_temperature 200
_cell_measurement_theta_max 27.3
_cell_measurement_theta_min 2.7
_cell_volume 917.72(11)
_computing_structure_refinement 'SHELXL-97 (Sheldrick, 1997)'
_computing_structure_solution 'SHELXS-86 (Sheldrick, 1985)'
_diffrn_ambient_temperature 200
_diffrn_detector_area_resol_mean 10.00
_diffrn_measured_fraction_theta_full 0.985
_diffrn_measured_fraction_theta_max 0.985
_diffrn_measurement_device_type 'Rigaku RAXIS-RAPID Imaging Plate'
_diffrn_measurement_method \w
_diffrn_radiation_monochromator graphite
_diffrn_radiation_source 'fine-focus sealed tube'
_diffrn_radiation_type MoK\a
_diffrn_radiation_wavelength 0.71069
_diffrn_reflns_av_R_equivalents 0.0812
_diffrn_reflns_av_sigmaI/netI 0.0753
_diffrn_reflns_limit_h_max 11
_diffrn_reflns_limit_h_min -11
_diffrn_reflns_limit_k_max 12
_diffrn_reflns_limit_k_min -12
_diffrn_reflns_limit_l_max 14
_diffrn_reflns_limit_l_min -14
_diffrn_reflns_number 8649
_diffrn_reflns_theta_full 27.38
_diffrn_reflns_theta_max 27.38
_diffrn_reflns_theta_min 2.21
_exptl_absorpt_coefficient_mu 9.247
_exptl_absorpt_correction_T_max 0.757
_exptl_absorpt_correction_T_min 0.433
_exptl_absorpt_correction_type multi-scan
_exptl_absorpt_process_details '(Higashi, 1995)'
_exptl_crystal_colour colorless
_exptl_crystal_density_diffrn 2.198
_exptl_crystal_density_method 'not measured'
_exptl_crystal_description block
_exptl_crystal_F_000 576
_exptl_crystal_size_max 0.150
_exptl_crystal_size_mid 0.100
_exptl_crystal_size_min 0.030
_refine_diff_density_max 2.108
_refine_diff_density_min -2.832
_refine_diff_density_rms 0.252
_refine_ls_extinction_method none
_refine_ls_goodness_of_fit_ref 1.087
_refine_ls_hydrogen_treatment mixed
_refine_ls_matrix_type full
_refine_ls_number_parameters 271
_refine_ls_number_reflns 4112
_refine_ls_number_restraints 0
_refine_ls_restrained_S_all 1.087
_refine_ls_R_factor_all 0.0606
_refine_ls_R_factor_gt 0.0538
_refine_ls_shift/su_max 0.001
_refine_ls_shift/su_mean 0.000
_refine_ls_structure_factor_coef Fsqd
_refine_ls_weighting_details 'calc w=1/[\s^2^(Fo^2^)+(0.0827P)^2^+0.0000P] where P=(Fo^2^+2Fc^2^)/3'
_refine_ls_weighting_scheme calc
_refine_ls_wR_factor_gt 0.1340
_refine_ls_wR_factor_ref 0.1386
_reflns_number_gt 3373
_reflns_number_total 4112
_reflns_threshold_expression >2sigma(I)
_cod_data_source_file b306876p.txt
_cod_data_source_block 2
_cod_original_cell_volume 917.73(11)
_cod_original_sg_symbol_H-M 'P -1         '
_cod_database_code 7050656

loop_
_symmetry_equiv_pos_as_xyz
'x, y, z'
'-x, -y, -z'

loop_
_atom_site_label
_atom_site_type_symbol
_atom_site_fract_x
_atom_site_fract_y
_atom_site_fract_z
_atom_site_U_iso_or_equiv
_atom_site_adp_type
_atom_site_occupancy
_atom_site_symmetry_multiplicity
_atom_site_calc_flag
_atom_site_refinement_flags
_atom_site_disorder_assembly
_atom_site_disorder_group
Pb1 Pb 0.01484(4) 0.24088(4) 0.31810(2) 0.03407(14) Uani 1 1 d . . .
O11 O 0.1371(8) -0.0290(7) 0.4035(6) 0.0487(17) Uani 1 1 d . . .
O12 O 0.0601(8) -0.2281(7) 0.4259(6) 0.0442(16) Uani 1 1 d . . .
O13 O -0.0604(10) -0.0500(9) 0.3092(6) 0.056(2) Uani 1 1 d . . .
O21 O -0.4387(9) 0.3719(8) 0.1426(6) 0.0505(17) Uani 1 1 d . . .
O22 O -0.2065(12) 0.2289(10) 0.1651(7) 0.074(3) Uani 1 1 d . . .
O23 O -0.2654(13) 0.4344(10) 0.2368(11) 0.100(4) Uani 1 1 d . . .
N1 N 0.0446(9) -0.1036(9) 0.3797(7) 0.0403(18) Uani 1 1 d . . .
N2 N -0.3066(10) 0.3482(9) 0.1817(7) 0.0419(18) Uani 1 1 d . . .
N11 N 0.2510(8) 0.6236(8) 0.1960(6) 0.0332(15) Uani 1 1 d . . .
N12 N 0.0976(10) 0.4728(9) 0.2385(7) 0.0427(18) Uani 1 1 d . . .
N31 N 0.3152(9) 0.1581(8) -0.0302(6) 0.0323(15) Uani 1 1 d . . .
N32 N 0.1767(9) 0.1629(9) 0.1405(7) 0.0376(17) Uani 1 1 d . . .
N51 N 0.4310(9) 0.2088(9) 0.5528(6) 0.0354(16) Uani 1 1 d . . .
N52 N 0.2838(10) 0.2124(9) 0.4054(7) 0.0397(18) Uani 1 1 d . . .
C1 C 0.3786(10) 0.6941(10) 0.2082(7) 0.0305(17) Uani 1 1 d . . .
C2 C 0.4655(10) 0.7383(10) 0.1107(7) 0.0338(19) Uani 1 1 d . . .
H1 H 0.4411 0.7281 0.0343 0.041 Uiso 1 1 calc R . .
C3 C 0.5896(11) 0.7981(10) 0.1298(8) 0.0349(19) Uani 1 1 d . . .
C4 C 0.6253(11) 0.8185(10) 0.2393(8) 0.0351(19) Uani 1 1 d . . .
H2 H 0.7095 0.8624 0.2493 0.042 Uiso 1 1 calc R . .
C5 C 0.5343(11) 0.7731(10) 0.3344(7) 0.0343(18) Uani 1 1 d . . .
C6 C 0.4092(10) 0.7111(10) 0.3204(8) 0.0338(18) Uani 1 1 d . . .
H3 H 0.3465 0.6812 0.3858 0.041 Uiso 1 1 calc R . .
C11 C 0.2210(11) 0.5152(11) 0.2691(8) 0.038(2) Uani 1 1 d . . .
H4 H 0.2803 0.4740 0.3343 0.046 Uiso 1 1 calc R . .
C12 C 0.0449(12) 0.5622(11) 0.1421(8) 0.043(2) Uani 1 1 d . . .
H5 H -0.0449 0.5596 0.1018 0.051 Uiso 1 1 calc R . .
C13 C 0.1415(11) 0.6551(11) 0.1133(8) 0.038(2) Uani 1 1 d . . .
H6 H 0.1344 0.7262 0.0495 0.046 Uiso 1 1 calc R . .
C31 C 0.2771(12) 0.2222(11) 0.0716(8) 0.040(2) Uani 1 1 d . . .
H7 H 0.3175 0.2996 0.0908 0.048 Uiso 1 1 calc R . .
C32 C 0.1492(13) 0.0556(11) 0.0807(8) 0.045(2) Uani 1 1 d . . .
H8 H 0.0817 -0.0063 0.1097 0.054 Uiso 1 1 calc R . .
C33 C 0.2319(12) 0.0508(10) -0.0253(8) 0.040(2) Uani 1 1 d . . .
H9 H 0.2329 -0.0124 -0.0839 0.048 Uiso 1 1 calc R . .
C51 C 0.2801(12) 0.2380(11) 0.5151(8) 0.039(2) Uani 1 1 d . . .
H10 H 0.1840 0.2726 0.5626 0.047 Uiso 1 1 calc R . .
C52 C 0.4440(11) 0.1684(10) 0.3670(8) 0.038(2) Uani 1 1 d . . .
H11 H 0.4839 0.1434 0.2903 0.046 Uiso 1 1 calc R . .
C53 C 0.5376(11) 0.1664(10) 0.4577(7) 0.0364(19) Uani 1 1 d . . .
H12 H 0.6518 0.1411 0.4553 0.044 Uiso 1 1 calc R . .

loop_
_atom_site_aniso_label
_atom_site_aniso_U_11
_atom_site_aniso_U_22
_atom_site_aniso_U_33
_atom_site_aniso_U_23
_atom_site_aniso_U_13
_atom_site_aniso_U_12
Pb1 0.0300(2) 0.0437(2) 0.0305(2) -0.00443(14) -0.00275(12) -0.01202(14)
O11 0.034(4) 0.043(4) 0.072(5) -0.008(3) -0.010(3) -0.013(3)
O12 0.039(4) 0.042(4) 0.049(4) 0.002(3) 0.006(3) -0.011(3)
O13 0.056(5) 0.075(5) 0.041(4) 0.012(4) -0.027(3) -0.023(4)
O21 0.040(4) 0.060(5) 0.055(4) -0.012(4) -0.013(3) -0.012(3)
O22 0.075(6) 0.077(6) 0.055(5) -0.025(4) -0.023(4) 0.021(5)
O23 0.077(7) 0.058(5) 0.174(11) -0.040(6) -0.071(7) 0.003(5)
N1 0.033(4) 0.050(5) 0.039(4) -0.014(4) 0.010(3) -0.013(4)
N2 0.033(4) 0.044(5) 0.048(5) -0.004(4) -0.010(3) -0.004(4)
N11 0.026(4) 0.039(4) 0.038(4) -0.008(3) -0.002(3) -0.012(3)
N12 0.040(4) 0.042(4) 0.046(4) -0.004(4) -0.008(4) -0.007(4)
N31 0.031(4) 0.040(4) 0.028(3) -0.002(3) -0.004(3) -0.012(3)
N32 0.034(4) 0.044(4) 0.037(4) -0.006(3) 0.003(3) -0.016(3)
N51 0.029(4) 0.047(4) 0.033(4) -0.007(3) -0.001(3) -0.012(3)
N52 0.036(4) 0.049(5) 0.035(4) -0.001(3) -0.005(3) -0.012(4)
C1 0.027(4) 0.036(4) 0.029(4) -0.009(3) -0.004(3) -0.007(3)
C2 0.032(5) 0.047(5) 0.024(4) -0.007(4) -0.004(3) -0.011(4)
C3 0.030(4) 0.041(5) 0.034(4) -0.003(4) -0.002(3) -0.010(4)
C4 0.030(4) 0.045(5) 0.034(4) -0.006(4) -0.007(3) -0.014(4)
C5 0.036(5) 0.035(4) 0.028(4) 0.001(3) -0.008(3) -0.001(4)
C6 0.028(4) 0.039(5) 0.033(4) 0.003(4) -0.002(3) -0.008(4)
C11 0.033(5) 0.053(6) 0.033(5) -0.002(4) -0.008(4) -0.017(4)
C12 0.042(5) 0.050(6) 0.042(5) 0.001(4) -0.013(4) -0.019(5)
C13 0.039(5) 0.045(5) 0.034(5) 0.003(4) -0.012(4) -0.015(4)
C31 0.039(5) 0.048(5) 0.039(5) -0.009(4) -0.001(4) -0.018(4)
C32 0.044(6) 0.049(6) 0.043(5) -0.007(4) 0.004(4) -0.014(5)
C33 0.045(5) 0.033(5) 0.041(5) -0.011(4) 0.002(4) -0.006(4)
C51 0.034(5) 0.050(6) 0.036(5) -0.004(4) -0.002(4) -0.015(4)
C52 0.035(5) 0.041(5) 0.042(5) -0.011(4) -0.001(4) -0.013(4)
C53 0.027(4) 0.050(5) 0.033(4) -0.010(4) -0.006(3) -0.008(4)

loop_
_atom_type_symbol
_atom_type_description
_atom_type_scat_dispersion_real
_atom_type_scat_dispersion_imag
_atom_type_scat_source
Pb Pb -3.3944 10.1111 'International Tables Vol C Tables 4.2.6.8 and 6.1.1.4'
O O 0.0106 0.0060 'International Tables Vol C Tables 4.2.6.8 and 6.1.1.4'
N N 0.0061 0.0033 'International Tables Vol C Tables 4.2.6.8 and 6.1.1.4'
C C 0.0033 0.0016 'International Tables Vol C Tables 4.2.6.8 and 6.1.1.4'
H H 0.0000 0.0000 'International Tables Vol C Tables 4.2.6.8 and 6.1.1.4'

loop_
_geom_angle_atom_site_label_1
_geom_angle_atom_site_label_2
_geom_angle_atom_site_label_3
_geom_angle
_geom_angle_site_symmetry_1
_geom_angle_site_symmetry_3
_geom_angle_publ_flag
N32 Pb1 N52 85.8(3) . . ?
N32 Pb1 N12 78.6(3) . . ?
N52 Pb1 N12 76.8(3) . . ?
N32 Pb1 O11 84.6(3) . . ?
N52 Pb1 O11 67.7(2) . . ?
N12 Pb1 O11 141.7(2) . . ?
N1 O11 Pb1 106.7(6) . . ?
O12 N1 O13 121.4(8) . . ?
O12 N1 O11 119.4(8) . . ?
O13 N1 O11 119.2(8) . . ?
O21 N2 O23 123.7(9) . . ?
O21 N2 O22 118.6(9) . . ?
O23 N2 O22 117.7(9) . . ?
C11 N11 C13 108.4(7) . . ?
C11 N11 C1 123.6(7) . . ?
C13 N11 C1 128.0(7) . . ?
C11 N12 C12 105.7(8) . . ?
C11 N12 Pb1 125.9(6) . . ?
C12 N12 Pb1 127.3(6) . . ?
C31 N31 C33 107.3(7) . . ?
C31 N31 C3 126.6(8) . 2_665 ?
C33 N31 C3 125.9(7) . 2_665 ?
C31 N32 C32 106.1(8) . . ?
C31 N32 Pb1 131.3(6) . . ?
C32 N32 Pb1 121.4(6) . . ?
C51 N51 C53 106.5(7) . . ?
C51 N51 C5 125.1(8) . 2_666 ?
C53 N51 C5 128.3(7) . 2_666 ?
C51 N52 C52 106.2(8) . . ?
C51 N52 Pb1 117.9(6) . . ?
C52 N52 Pb1 135.8(6) . . ?
C6 C1 C2 122.7(8) . . ?
C6 C1 N11 116.9(8) . . ?
C2 C1 N11 120.4(7) . . ?
C3 C2 C1 116.9(7) . . ?
C3 C2 H1 121.6 . . ?
C1 C2 H1 121.6 . . ?
C4 C3 C2 123.1(8) . . ?
C4 C3 N31 118.7(8) . 2_665 ?
C2 C3 N31 118.2(7) . 2_665 ?
C3 C4 C5 117.9(8) . . ?
C3 C4 H2 121.0 . . ?
C5 C4 H2 121.0 . . ?
C4 C5 C6 121.4(8) . . ?
C4 C5 N51 119.2(8) . 2_666 ?
C6 C5 N51 119.4(8) . 2_666 ?
C1 C6 C5 118.0(8) . . ?
C1 C6 H3 121.0 . . ?
C5 C6 H3 121.0 . . ?
N12 C11 N11 111.0(8) . . ?
N12 C11 H4 124.5 . . ?
N11 C11 H4 124.5 . . ?
C13 C12 N12 109.6(8) . . ?
C13 C12 H5 125.2 . . ?
N12 C12 H5 125.2 . . ?
C12 C13 N11 105.3(8) . . ?
C12 C13 H6 127.3 . . ?
N11 C13 H6 127.3 . . ?
N32 C31 N31 111.0(8) . . ?
N32 C31 H7 124.5 . . ?
N31 C31 H7 124.5 . . ?
C33 C32 N32 110.3(9) . . ?
C33 C32 H8 124.8 . . ?
N32 C32 H8 124.8 . . ?
C32 C33 N31 105.3(8) . . ?
C32 C33 H9 127.4 . . ?
N31 C33 H9 127.4 . . ?
N52 C51 N51 111.9(9) . . ?
N52 C51 H10 124.0 . . ?
N51 C51 H10 124.0 . . ?
N52 C52 C53 109.3(8) . . ?
N52 C52 H11 125.3 . . ?
C53 C52 H11 125.3 . . ?
N51 C53 C52 105.9(8) . . ?
N51 C53 H12 127.0 . . ?
C52 C53 H12 127.0 . . ?

loop_
_geom_bond_atom_site_label_1
_geom_bond_atom_site_label_2
_geom_bond_distance
_geom_bond_site_symmetry_2
_geom_bond_publ_flag
Pb1 N32 2.434(8) . ?
Pb1 N52 2.563(8) . ?
Pb1 N12 2.566(8) . ?
Pb1 O11 2.661(7) . ?
O11 N1 1.265(10) . ?
O12 N1 1.239(10) . ?
O13 N1 1.256(10) . ?
O21 N2 1.227(10) . ?
O22 N2 1.261(12) . ?
O23 N2 1.231(12) . ?
N11 C11 1.336(11) . ?
N11 C13 1.371(11) . ?
N11 C1 1.456(10) . ?
N12 C11 1.324(12) . ?
N12 C12 1.378(12) . ?
N31 C31 1.354(11) . ?
N31 C33 1.393(11) . ?
N31 C3 1.440(11) 2_665 ?
N32 C31 1.317(11) . ?
N32 C32 1.375(13) . ?
N51 C51 1.365(12) . ?
N51 C53 1.383(11) . ?
N51 C5 1.406(11) 2_666 ?
N52 C51 1.312(12) . ?
N52 C52 1.378(12) . ?
C1 C6 1.384(12) . ?
C1 C2 1.384(12) . ?
C2 C3 1.383(12) . ?
C2 H1 0.9500 . ?
C3 C4 1.377(12) . ?
C3 N31 1.440(11) 2_665 ?
C4 C5 1.388(12) . ?
C4 H2 0.9500 . ?
C5 C6 1.390(13) . ?
C5 N51 1.406(11) 2_666 ?
C6 H3 0.9500 . ?
C11 H4 0.9500 . ?
C12 C13 1.367(12) . ?
C12 H5 0.9500 . ?
C13 H6 0.9500 . ?
C31 H7 0.9500 . ?
C32 C33 1.355(13) . ?
C32 H8 0.9500 . ?
C33 H9 0.9500 . ?
C51 H10 0.9500 . ?
C52 C53 1.383(12) . ?
C52 H11 0.9500 . ?
C53 H12 0.9500 . ?

loop_
_geom_torsion_atom_site_label_1
_geom_torsion_atom_site_label_2
_geom_torsion_atom_site_label_3
_geom_torsion_atom_site_label_4
_geom_torsion
_geom_torsion_site_symmetry_1
_geom_torsion_site_symmetry_2
_geom_torsion_site_symmetry_3
_geom_torsion_site_symmetry_4
_geom_torsion_publ_flag
N32 Pb1 O11 N1 -88.2(6) . . . . ?
N52 Pb1 O11 N1 -175.9(6) . . . . ?
N12 Pb1 O11 N1 -152.2(5) . . . . ?
Pb1 O11 N1 O12 -168.5(6) . . . . ?
Pb1 O11 N1 O13 11.9(9) . . . . ?
N32 Pb1 N12 C11 -95.7(8) . . . . ?
N52 Pb1 N12 C11 -7.5(8) . . . . ?
O11 Pb1 N12 C11 -29.9(10) . . . . ?
N32 Pb1 N12 C12 70.8(8) . . . . ?
N52 Pb1 N12 C12 159.0(9) . . . . ?
O11 Pb1 N12 C12 136.6(8) . . . . ?
N52 Pb1 N32 C31 -63.1(9) . . . . ?
N12 Pb1 N32 C31 14.3(9) . . . . ?
O11 Pb1 N32 C31 -131.1(9) . . . . ?
N52 Pb1 N32 C32 131.1(8) . . . . ?
N12 Pb1 N32 C32 -151.5(8) . . . . ?
O11 Pb1 N32 C32 63.1(8) . . . . ?
N32 Pb1 N52 C51 -178.2(7) . . . . ?
N12 Pb1 N52 C51 102.6(7) . . . . ?
O11 Pb1 N52 C51 -92.3(7) . . . . ?
N32 Pb1 N52 C52 -1.7(9) . . . . ?
N12 Pb1 N52 C52 -81.0(9) . . . . ?
O11 Pb1 N52 C52 84.2(9) . . . . ?
C11 N11 C1 C6 -36.0(12) . . . . ?
C13 N11 C1 C6 142.7(9) . . . . ?
C11 N11 C1 C2 142.7(9) . . . . ?
C13 N11 C1 C2 -38.6(14) . . . . ?
C6 C1 C2 C3 1.6(14) . . . . ?
N11 C1 C2 C3 -177.0(8) . . . . ?
C1 C2 C3 C4 -2.0(14) . . . . ?
C1 C2 C3 N31 178.5(8) . . . 2_665 ?
C2 C3 C4 C5 1.7(15) . . . . ?
N31 C3 C4 C5 -178.7(8) 2_665 . . . ?
C3 C4 C5 C6 -1.1(14) . . . . ?
C3 C4 C5 N51 179.4(8) . . . 2_666 ?
C2 C1 C6 C5 -1.1(14) . . . . ?
N11 C1 C6 C5 177.6(8) . . . . ?
C4 C5 C6 C1 0.8(14) . . . . ?
N51 C5 C6 C1 -179.7(8) 2_666 . . . ?
C12 N12 C11 N11 -1.4(11) . . . . ?
Pb1 N12 C11 N11 167.5(6) . . . . ?
C13 N11 C11 N12 0.3(11) . . . . ?
C1 N11 C11 N12 179.2(8) . . . . ?
C11 N12 C12 C13 2.0(12) . . . . ?
Pb1 N12 C12 C13 -166.7(7) . . . . ?
N12 C12 C13 N11 -1.8(12) . . . . ?
C11 N11 C13 C12 0.9(11) . . . . ?
C1 N11 C13 C12 -177.9(8) . . . . ?
C32 N32 C31 N31 0.2(11) . . . . ?
Pb1 N32 C31 N31 -167.1(6) . . . . ?
C33 N31 C31 N32 0.2(11) . . . . ?
C3 N31 C31 N32 174.4(8) 2_665 . . . ?
C31 N32 C32 C33 -0.7(12) . . . . ?
Pb1 N32 C32 C33 168.2(7) . . . . ?
N32 C32 C33 N31 0.8(11) . . . . ?
C31 N31 C33 C32 -0.6(11) . . . . ?
C3 N31 C33 C32 -174.9(8) 2_665 . . . ?
C52 N52 C51 N51 -1.8(11) . . . . ?
Pb1 N52 C51 N51 175.6(6) . . . . ?
C53 N51 C51 N52 2.2(11) . . . . ?
C5 N51 C51 N52 179.4(8) 2_666 . . . ?
C51 N52 C52 C53 0.7(11) . . . . ?
Pb1 N52 C52 C53 -176.0(7) . . . . ?
C51 N51 C53 C52 -1.6(10) . . . . ?
C5 N51 C53 C52 -178.7(9) 2_666 . . . ?
N52 C52 C53 N51 0.6(11) . . . . ?
